data_7007700
loop_
_publ_author_name
'Cadierno, Victorio'
'D\'iez, Josefina'
'Garc\'ia-Alvarez, Joaqu\'in'
'Gimeno, Jos\'e'
'Nebra, Noel'
'Rubio-Garc\'ia, Javier'

_publ_section_title
;
 Synthesis and reactivity studies of palladium(II) complexes containing
 the N-phosphorylated iminophosphorane-phosphine ligands
 Ph2PCH2P{=NP(=O)(OR)2}Ph2 (R=Et, Ph): application to the catalytic
 synthesis of 2,3-dimethylfuran.
;
_journal_issue 47
_journal_name_full 'Dalton transactions (Cambridge, England : 2003)'
_journal_page_first 5593
_journal_page_last 5604
_journal_paper_doi 10.1039/b609359k
_journal_year 2006
_chemical_formula_moiety 'C58 H64 N2 O6 P6 Pd, 2(F6 Sb), 2(C H2 Cl2)'
_chemical_formula_sum 'C60 H68 Cl4 F12 N2 O6 P6 Pd Sb2'
_chemical_formula_weight 1818.68
_chemical_name_systematic
;
?
;
_space_group_IT_number 2
_symmetry_cell_setting triclinic
_symmetry_space_group_name_Hall '-P 1'
_symmetry_space_group_name_H-M 'P -1'
_atom_sites_solution_hydrogens geom
_atom_sites_solution_primary direct
_atom_sites_solution_secondary difmap
_audit_creation_method SHELXL-97
_cell_angle_alpha 82.941(2)
_cell_angle_beta 86.073(2)
_cell_angle_gamma 75.890(2)
_cell_formula_units_Z 2
_cell_length_a 12.5698(4)
_cell_length_b 13.6979(4)
_cell_length_c 21.3980(7)
_cell_measurement_reflns_used 13845
_cell_measurement_temperature 100(2)
_cell_measurement_theta_max 69.996
_cell_measurement_theta_min 3.34
_cell_volume 3543.22(19)
_computing_cell_refinement 'Bruker SMART'
_computing_data_collection 'Bruker SMART'
_computing_data_reduction 'Bruker SAINT'
_computing_molecular_graphics 'PLATON (Spek, 2005)'
_computing_publication_material 'SHELXL-97 (Sheldrick, 1997)'
_computing_structure_refinement 'SHELXL-97 (Sheldrick, 1997)'
_computing_structure_solution 'DIRDIF-99 (Beurskens, 1999)'
_diffrn_ambient_temperature 100(2)
_diffrn_measured_fraction_theta_full 0.861
_diffrn_measured_fraction_theta_max 0.861
_diffrn_measurement_device_type 'CCD area detector'
_diffrn_measurement_method 'phi and omega scans'
_diffrn_radiation_monochromator graphite
_diffrn_radiation_source 'fine-focus sealed tube'
_diffrn_radiation_type CuK\a
_diffrn_radiation_wavelength 1.5418
_diffrn_reflns_av_R_equivalents 0.0426
_diffrn_reflns_av_sigmaI/netI 0.0495
_diffrn_reflns_limit_h_max 14
_diffrn_reflns_limit_h_min -14
_diffrn_reflns_limit_k_max 16
_diffrn_reflns_limit_k_min -16
_diffrn_reflns_limit_l_max 26
_diffrn_reflns_limit_l_min -25
_diffrn_reflns_number 26848
_diffrn_reflns_theta_full 70.03
_diffrn_reflns_theta_max 70.03
_diffrn_reflns_theta_min 2.08
_exptl_absorpt_coefficient_mu 11.403
_exptl_absorpt_correction_T_max 0.0962
_exptl_absorpt_correction_T_min 0.0378
_exptl_absorpt_correction_type empirical
_exptl_absorpt_process_details
;
'XABS(Parkin S,Moezzi B & Hope H, 1995)'
;
_exptl_crystal_colour colorless
_exptl_crystal_density_diffrn 1.705
_exptl_crystal_density_method 'not measured'
_exptl_crystal_description prism
_exptl_crystal_F_000 1808
_exptl_crystal_size_max 0.2
_exptl_crystal_size_mid 0.12
_exptl_crystal_size_min 0.06
_refine_diff_density_max 3.170
_refine_diff_density_min -2.479
_refine_diff_density_rms 0.155
_refine_ls_extinction_method none
_refine_ls_goodness_of_fit_ref 1.047
_refine_ls_hydrogen_treatment constr
_refine_ls_matrix_type full
_refine_ls_number_parameters 818
_refine_ls_number_reflns 11585
_refine_ls_number_restraints 0
_refine_ls_restrained_S_all 1.047
_refine_ls_R_factor_all 0.0805
_refine_ls_R_factor_gt 0.0631
_refine_ls_shift/su_max 0.001
_refine_ls_shift/su_mean 0.000
_refine_ls_structure_factor_coef Fsqd
_refine_ls_weighting_details 'calc w=1/[\s^2^(Fo^2^)+(0.1023P)^2^+16.5267P] where P=(Fo^2^+2Fc^2^)/3'
_refine_ls_weighting_scheme calc
_refine_ls_wR_factor_gt 0.1667
_refine_ls_wR_factor_ref 0.1800
_reflns_number_gt 9083
_reflns_number_total 11585
_reflns_threshold_expression >2sigma(I)
_cod_data_source_file b609359k.txt
_cod_data_source_block 9
_cod_depositor_comments
;
The following automatic conversions were performed:
'_symmetry_cell_setting' value 'Triclinic' changed to 'triclinic'
according to '/home/saulius/struct/CIF-dictionaries/cif_core.dic'
dictionary named 'cif_core.dic' version 2.4.1 from
2010-06-29.

'_exptl_absorpt_correction_type' value 'Empirical' changed to
'empirical' according to
'/home/saulius/struct/CIF-dictionaries/cif_core.dic' dictionary named
'cif_core.dic' version 2.4.1 from 2010-06-29.

Automatic conversion script
Id: cif_fix_enum 1527 2010-12-29 10:47:43Z saulius 
;
_cod_original_sg_symbol_H-M P-1
_cod_database_code 7007700

loop_
_symmetry_equiv_pos_as_xyz
'x, y, z'
'-x, -y, -z'

loop_
_atom_site_label
_atom_site_type_symbol
_atom_site_fract_x
_atom_site_fract_y
_atom_site_fract_z
_atom_site_U_iso_or_equiv
_atom_site_adp_type
_atom_site_occupancy
_atom_site_symmetry_multiplicity
_atom_site_calc_flag
_atom_site_refinement_flags
_atom_site_disorder_assembly
_atom_site_disorder_group
C1 C 0.3926(6) 0.2391(6) 0.8965(3) 0.0273(15) Uani 1 1 d . . .
H1A H 0.3949 0.1668 0.9099 0.033 Uiso 1 1 calc R . .
H1B H 0.4424 0.2607 0.9229 0.033 Uiso 1 1 calc R . .
C1' C 0.2666(6) 0.1975(6) 0.6174(3) 0.0297(16) Uani 1 1 d . . .
H1A' H 0.2223 0.2683 0.6131 0.036 Uiso 1 1 calc R . .
H1B' H 0.3092 0.1865 0.5772 0.036 Uiso 1 1 calc R . .
C2' C 0.1164(8) 0.0288(8) 0.8374(5) 0.0509(16) Uani 1 1 d . . .
H2A' H 0.1355 0.0188 0.8822 0.061 Uiso 1 1 calc R . .
H2B' H 0.1748 -0.0173 0.8144 0.061 Uiso 1 1 calc R . .
C2 C 0.0686(8) 0.5310(8) 0.6985(4) 0.051(2) Uani 1 1 d . . .
H2A H 0.0431 0.6026 0.7069 0.061 Uiso 1 1 calc R . .
H2B H 0.0053 0.4993 0.7051 0.061 Uiso 1 1 calc R . .
C3 C 0.1129(11) 0.5255(13) 0.6328(5) 0.090(5) Uani 1 1 d . . .
H3A H 0.1390 0.4544 0.6250 0.135 Uiso 1 1 calc R . .
H3B H 0.1739 0.5590 0.6261 0.135 Uiso 1 1 calc R . .
H3C H 0.0549 0.5595 0.6037 0.135 Uiso 1 1 calc R . .
C3' C 0.0136(8) 0.0005(8) 0.8330(5) 0.0509(16) Uani 1 1 d . . .
H3A' H -0.0054 0.0087 0.7887 0.076 Uiso 1 1 calc R . .
H3B' H -0.0444 0.0441 0.8568 0.076 Uiso 1 1 calc R . .
H3C' H 0.0213 -0.0703 0.8505 0.076 Uiso 1 1 calc R . .
C4 C 0.169(4) 0.633(2) 0.8435(12) 0.31(3) Uani 1 1 d . . .
H4A H 0.2094 0.6280 0.8823 0.376 Uiso 1 1 calc R . .
H4B H 0.0910 0.6590 0.8561 0.376 Uiso 1 1 calc R . .
C4' C -0.1068(8) 0.2944(8) 0.7726(5) 0.0493(16) Uani 1 1 d . . .
H4A' H -0.0570 0.3236 0.7945 0.059 Uiso 1 1 calc R . .
H4B' H -0.1587 0.2709 0.8045 0.059 Uiso 1 1 calc R . .
C5' C -0.1689(8) 0.3732(8) 0.7249(5) 0.0493(16) Uani 1 1 d . . .
H5A' H -0.2132 0.4299 0.7461 0.074 Uiso 1 1 calc R . .
H5B' H -0.2172 0.3436 0.7029 0.074 Uiso 1 1 calc R . .
H5C' H -0.1170 0.3978 0.6943 0.074 Uiso 1 1 calc R . .
C5 C 0.193(2) 0.7148(16) 0.8099(18) 0.25(2) Uani 1 1 d . . .
H5A H 0.2534 0.7325 0.8291 0.379 Uiso 1 1 calc R . .
H5B H 0.1282 0.7716 0.8096 0.379 Uiso 1 1 calc R . .
H5C H 0.2149 0.7000 0.7666 0.379 Uiso 1 1 calc R . .
C6' C 0.4258(6) 0.0522(6) 0.6936(3) 0.0292(16) Uani 1 1 d . . .
C6 C 0.5611(6) 0.1544(6) 0.8079(3) 0.0264(15) Uani 1 1 d . . .
C7 C 0.5627(6) 0.0566(6) 0.8368(4) 0.0332(17) Uani 1 1 d . . .
H7 H 0.5000 0.0436 0.8605 0.040 Uiso 1 1 calc R . .
C7' C 0.4019(6) -0.0026(6) 0.7500(4) 0.0321(16) Uani 1 1 d . . .
H7' H 0.3562 0.0309 0.7818 0.039 Uiso 1 1 calc R . .
C8 C 0.6556(7) -0.0213(6) 0.8309(4) 0.0381(18) Uani 1 1 d . . .
H8 H 0.6564 -0.0876 0.8503 0.046 Uiso 1 1 calc R . .
C8' C 0.4453(7) -0.1066(7) 0.7592(4) 0.0391(19) Uani 1 1 d . . .
H8' H 0.4299 -0.1439 0.7978 0.047 Uiso 1 1 calc R . .
C9 C 0.7469(7) -0.0021(7) 0.7968(4) 0.041(2) Uani 1 1 d . . .
H9 H 0.8107 -0.0553 0.7930 0.050 Uiso 1 1 calc R . .
C9' C 0.5111(8) -0.1562(6) 0.7126(4) 0.042(2) Uani 1 1 d . . .
H9' H 0.5407 -0.2272 0.7195 0.050 Uiso 1 1 calc R . .
C10' C 0.5339(7) -0.1032(6) 0.6562(4) 0.0381(18) Uani 1 1 d . . .
H10' H 0.5791 -0.1377 0.6244 0.046 Uiso 1 1 calc R . .
C10 C 0.7460(7) 0.0939(7) 0.7680(4) 0.042(2) Uani 1 1 d . . .
H10 H 0.8087 0.1058 0.7438 0.050 Uiso 1 1 calc R . .
C11 C 0.6549(6) 0.1730(6) 0.7741(4) 0.0332(17) Uani 1 1 d . . .
H11 H 0.6558 0.2394 0.7554 0.040 Uiso 1 1 calc R . .
C11' C 0.4906(7) 0.0009(6) 0.6458(4) 0.0318(16) Uani 1 1 d . . .
H11' H 0.5047 0.0373 0.6067 0.038 Uiso 1 1 calc R . .
C12 C 0.4826(6) 0.3717(6) 0.8003(4) 0.0303(16) Uani 1 1 d . . .
C12' C 0.4647(6) 0.2476(6) 0.6386(3) 0.0292(16) Uani 1 1 d . . .
C13' C 0.4267(8) 0.3457(7) 0.6102(4) 0.044(2) Uani 1 1 d . . .
H13' H 0.3502 0.3760 0.6105 0.053 Uiso 1 1 calc R . .
C13 C 0.4412(9) 0.4444(7) 0.7511(5) 0.055(3) Uani 1 1 d . . .
H13 H 0.3871 0.4340 0.7254 0.067 Uiso 1 1 calc R . .
C14 C 0.4791(14) 0.5318(9) 0.7399(8) 0.099(6) Uani 1 1 d . . .
H14 H 0.4515 0.5807 0.7058 0.119 Uiso 1 1 calc R . .
C14' C 0.5009(9) 0.4001(8) 0.5810(5) 0.051(2) Uani 1 1 d . . .
H14' H 0.4746 0.4672 0.5616 0.062 Uiso 1 1 calc R . .
C15' C 0.6123(8) 0.3565(8) 0.5803(4) 0.048(2) Uani 1 1 d . . .
H15' H 0.6631 0.3934 0.5610 0.058 Uiso 1 1 calc R . .
C15 C 0.5553(14) 0.5492(9) 0.7769(8) 0.099(6) Uani 1 1 d . . .
H15 H 0.5809 0.6094 0.7682 0.119 Uiso 1 1 calc R . .
C16' C 0.6481(7) 0.2601(8) 0.6075(4) 0.044(2) Uani 1 1 d . . .
H16' H 0.7246 0.2297 0.6063 0.053 Uiso 1 1 calc R . .
C16 C 0.5958(10) 0.4782(7) 0.8275(5) 0.053(3) Uani 1 1 d . . .
H16 H 0.6469 0.4912 0.8543 0.063 Uiso 1 1 calc R . .
C17 C 0.5608(7) 0.3886(6) 0.8385(4) 0.0339(17) Uani 1 1 d . . .
H17 H 0.5901 0.3389 0.8718 0.041 Uiso 1 1 calc R . .
C17' C 0.5765(7) 0.2047(7) 0.6369(4) 0.0369(18) Uani 1 1 d . . .
H17' H 0.6040 0.1375 0.6559 0.044 Uiso 1 1 calc R . .
C18 C 0.2534(7) 0.4101(6) 0.9572(4) 0.0317(16) Uani 1 1 d . . .
C18' C 0.0652(6) 0.1723(6) 0.5726(4) 0.0302(16) Uani 1 1 d . . .
C19' C 0.0107(8) 0.2725(8) 0.5740(5) 0.051(2) Uani 1 1 d . . .
H19' H 0.0319 0.3110 0.6029 0.061 Uiso 1 1 calc R . .
C19 C 0.3369(8) 0.4615(7) 0.9515(5) 0.046(2) Uani 1 1 d . . .
H19 H 0.3976 0.4426 0.9229 0.055 Uiso 1 1 calc R . .
C20 C 0.3318(8) 0.5406(7) 0.9876(5) 0.051(2) Uani 1 1 d . . .
H20 H 0.3893 0.5752 0.9838 0.061 Uiso 1 1 calc R . .
C20' C -0.0734(8) 0.3179(7) 0.5348(5) 0.049(2) Uani 1 1 d . . .
H20' H -0.1072 0.3879 0.5351 0.059 Uiso 1 1 calc R . .
C21 C 0.2428(8) 0.5690(7) 1.0293(4) 0.044(2) Uani 1 1 d . . .
H21 H 0.2382 0.6240 1.0531 0.052 Uiso 1 1 calc R . .
C21' C -0.1089(7) 0.2616(7) 0.4949(4) 0.0403(19) Uani 1 1 d . . .
H21' H -0.1712 0.2915 0.4704 0.048 Uiso 1 1 calc R . .
C22' C -0.0552(10) 0.1637(9) 0.4906(6) 0.066(3) Uani 1 1 d . . .
H22' H -0.0772 0.1266 0.4611 0.079 Uiso 1 1 calc R . .
C22 C 0.1619(8) 0.5171(7) 1.0355(5) 0.049(2) Uani 1 1 d . . .
H22 H 0.1023 0.5353 1.0649 0.058 Uiso 1 1 calc R . .
C23 C 0.1652(7) 0.4374(7) 0.9996(4) 0.0401(19) Uani 1 1 d . . .
H23 H 0.1080 0.4025 1.0041 0.048 Uiso 1 1 calc R . .
C23' C 0.0324(10) 0.1174(8) 0.5293(6) 0.062(3) Uani 1 1 d . . .
H23' H 0.0697 0.0488 0.5263 0.074 Uiso 1 1 calc R . .
C24' C 0.2429(6) -0.0051(6) 0.6013(4) 0.0302(16) Uani 1 1 d . . .
C24 C 0.1703(6) 0.2347(6) 0.9459(3) 0.0278(15) Uani 1 1 d . . .
C25' C 0.2973(7) -0.0113(6) 0.5429(4) 0.0353(17) Uani 1 1 d . . .
H25' H 0.2965 0.0487 0.5153 0.042 Uiso 1 1 calc R . .
C25 C 0.2106(7) 0.1610(7) 0.9949(4) 0.0385(19) Uani 1 1 d . . .
H25 H 0.2846 0.1494 1.0065 0.046 Uiso 1 1 calc R . .
C26' C 0.3529(7) -0.1041(7) 0.5246(4) 0.043(2) Uani 1 1 d . . .
H26' H 0.3901 -0.1071 0.4845 0.052 Uiso 1 1 calc R . .
C26 C 0.1426(7) 0.1054(7) 1.0264(4) 0.041(2) Uani 1 1 d . . .
H26 H 0.1702 0.0545 1.0595 0.050 Uiso 1 1 calc R . .
C27' C 0.3552(8) -0.1913(7) 0.5632(5) 0.046(2) Uani 1 1 d . . .
H27' H 0.3934 -0.2548 0.5501 0.055 Uiso 1 1 calc R . .
C27 C 0.0343(7) 0.1227(7) 1.0105(4) 0.0379(19) Uani 1 1 d . . .
H27 H -0.0125 0.0846 1.0333 0.046 Uiso 1 1 calc R . .
C28 C -0.0061(6) 0.1954(6) 0.9615(4) 0.0342(17) Uani 1 1 d . . .
H28 H -0.0803 0.2066 0.9504 0.041 Uiso 1 1 calc R . .
C28' C 0.3003(8) -0.1863(7) 0.6226(5) 0.046(2) Uani 1 1 d . . .
H28' H 0.3013 -0.2467 0.6498 0.055 Uiso 1 1 calc R . .
C29 C 0.0617(6) 0.2521(6) 0.9286(4) 0.0323(17) Uani 1 1 d . . .
H29 H 0.0345 0.3020 0.8949 0.039 Uiso 1 1 calc R . .
C29' C 0.2447(7) -0.0937(6) 0.6415(4) 0.0354(17) Uani 1 1 d . . .
H29' H 0.2079 -0.0905 0.6818 0.042 Uiso 1 1 calc R . .
C30 C 0.2011(11) 0.369(2) 0.1891(8) 0.146(11) Uani 1 1 d . . .
H30A H 0.1547 0.4300 0.1662 0.175 Uiso 1 1 calc R . .
H30B H 0.2309 0.3881 0.2262 0.175 Uiso 1 1 calc R . .
C31 C 0.8581(15) 0.8646(14) 0.6479(9) 0.106(5) Uani 1 1 d . . .
H31A H 0.8741 0.8189 0.6143 0.127 Uiso 1 1 calc R . .
H31B H 0.7978 0.8461 0.6754 0.127 Uiso 1 1 calc R . .
N1' N 0.1287(5) 0.0946(5) 0.6979(3) 0.0318(14) Uani 1 1 d . . .
N1 N 0.2164(5) 0.3600(5) 0.8359(3) 0.0294(13) Uani 1 1 d . . .
O1' O 0.1276(4) 0.2731(4) 0.7320(2) 0.0311(11) Uani 1 1 d . . .
O1 O 0.0129(6) 0.4709(6) 0.8326(3) 0.060(2) Uani 1 1 d . . .
O2' O 0.1151(4) 0.1313(4) 0.8127(2) 0.0340(12) Uani 1 1 d . . .
O2 O 0.1536(5) 0.4787(4) 0.7408(3) 0.0379(13) Uani 1 1 d . . .
O3 O 0.1719(10) 0.5509(5) 0.8401(4) 0.084(3) Uani 1 1 d . . .
O3' O -0.0433(4) 0.2092(4) 0.7405(3) 0.0360(12) Uani 1 1 d . . .
F1 F 0.2133(8) 0.4908(5) 0.3973(3) 0.100(3) Uani 1 1 d . . .
F2 F 0.4045(7) 0.3842(8) 0.4345(5) 0.106(3) Uani 1 1 d . . .
F3 F 0.3257(7) 0.2254(5) 0.4665(3) 0.088(3) Uani 1 1 d . . .
F4 F 0.1331(7) 0.3277(9) 0.4275(4) 0.115(4) Uani 1 1 d . . .
F5 F 0.3033(6) 0.3184(5) 0.3507(3) 0.0718(19) Uani 1 1 d . . .
F6 F 0.2289(6) 0.3969(5) 0.5123(3) 0.0705(19) Uani 1 1 d . . .
F7 F 0.6158(5) 0.0657(4) -0.0283(3) 0.0554(14) Uani 1 1 d . . .
F8 F 0.5970(5) 0.2609(4) -0.0223(2) 0.0463(12) Uani 1 1 d . . .
F9 F 0.4699(5) 0.1627(5) 0.0499(3) 0.0627(16) Uani 1 1 d . . .
F10 F 0.6464(4) 0.0258(4) 0.0942(2) 0.0453(12) Uani 1 1 d . . .
F11 F 0.7734(5) 0.1264(5) 0.0221(3) 0.0676(18) Uani 1 1 d . . .
F12 F 0.6260(6) 0.2225(5) 0.1009(3) 0.0684(18) Uani 1 1 d . . .
P1' P 0.36413(15) 0.18513(14) 0.67932(8) 0.0255(4) Uani 1 1 d . . .
P1 P 0.43845(15) 0.25475(14) 0.81313(8) 0.0249(4) Uani 1 1 d . . .
P2' P 0.17190(15) 0.11414(14) 0.62701(8) 0.0269(4) Uani 1 1 d . . .
P2 P 0.25382(15) 0.31466(14) 0.90677(9) 0.0261(4) Uani 1 1 d . . .
P3 P 0.12820(18) 0.46655(15) 0.81435(10) 0.0357(5) Uani 1 1 d . . .
P3' P 0.08476(15) 0.17892(15) 0.74367(9) 0.0279(4) Uani 1 1 d . . .
Cl1 Cl 0.9726(3) 0.8409(4) 0.6921(2) 0.1105(11) Uani 1 1 d . . .
Cl2 Cl 0.8119(3) 0.9842(4) 0.6137(2) 0.1105(11) Uani 1 1 d . . .
Cl3 Cl 0.3082(7) 0.3031(5) 0.1385(6) 0.244(4) Uani 1 1 d . . .
Cl4 Cl 0.1246(7) 0.2660(5) 0.2114(6) 0.244(4) Uani 1 1 d . . .
Pd1 Pd 0.28456(4) 0.26509(4) 0.76319(2) 0.02398(14) Uani 1 1 d . . .
Sb1 Sb 0.26754(5) 0.35878(4) 0.43109(3) 0.04509(17) Uani 1 1 d . . .
Sb2 Sb 0.62225(4) 0.14314(4) 0.03608(2) 0.03348(15) Uani 1 1 d . . .

loop_
_atom_site_aniso_label
_atom_site_aniso_U_11
_atom_site_aniso_U_22
_atom_site_aniso_U_33
_atom_site_aniso_U_23
_atom_site_aniso_U_13
_atom_site_aniso_U_12
C1 0.025(4) 0.027(4) 0.030(4) -0.003(3) -0.002(3) -0.006(3)
C1' 0.030(4) 0.032(4) 0.030(4) -0.003(3) 0.002(3) -0.013(3)
C2' 0.054(4) 0.051(4) 0.046(4) 0.011(3) -0.006(3) -0.017(3)
C2 0.046(5) 0.056(6) 0.042(5) 0.000(4) -0.009(4) 0.002(5)
C3 0.070(8) 0.127(13) 0.046(6) 0.016(7) -0.008(5) 0.018(8)
C3' 0.054(4) 0.051(4) 0.046(4) 0.011(3) -0.006(3) -0.017(3)
C4 0.71(9) 0.18(3) 0.15(2) 0.062(19) -0.22(4) -0.29(4)
C4' 0.038(3) 0.048(4) 0.061(4) -0.008(3) 0.000(3) -0.008(3)
C5' 0.038(3) 0.048(4) 0.061(4) -0.008(3) 0.000(3) -0.008(3)
C5 0.17(2) 0.080(14) 0.51(6) 0.11(2) -0.20(3) -0.061(16)
C6' 0.026(4) 0.033(4) 0.028(4) -0.004(3) -0.007(3) -0.004(3)
C6 0.028(4) 0.030(4) 0.022(3) -0.007(3) -0.001(3) -0.007(3)
C7 0.027(4) 0.030(4) 0.043(4) -0.007(3) -0.001(3) -0.006(3)
C7' 0.030(4) 0.039(4) 0.029(4) -0.008(3) 0.001(3) -0.009(3)
C8 0.033(4) 0.033(4) 0.047(5) -0.004(4) -0.006(4) -0.004(4)
C8' 0.042(5) 0.037(4) 0.038(4) -0.002(4) -0.003(4) -0.008(4)
C9 0.025(4) 0.047(5) 0.054(5) -0.019(4) -0.003(4) -0.004(4)
C9' 0.051(5) 0.024(4) 0.047(5) -0.004(4) -0.008(4) -0.003(4)
C10' 0.036(4) 0.036(4) 0.041(4) -0.010(4) -0.004(3) -0.004(4)
C10 0.031(4) 0.054(5) 0.045(5) -0.015(4) 0.005(4) -0.014(4)
C11 0.030(4) 0.040(4) 0.036(4) -0.013(4) 0.002(3) -0.017(3)
C11' 0.034(4) 0.032(4) 0.029(4) -0.004(3) 0.000(3) -0.007(3)
C12 0.027(4) 0.030(4) 0.035(4) -0.004(3) 0.002(3) -0.011(3)
C12' 0.025(4) 0.034(4) 0.031(4) -0.006(3) -0.001(3) -0.011(3)
C13' 0.036(5) 0.041(5) 0.054(5) 0.003(4) 0.002(4) -0.011(4)
C13 0.061(6) 0.041(5) 0.070(7) 0.019(5) -0.037(5) -0.026(5)
C14 0.120(12) 0.049(7) 0.139(13) 0.044(8) -0.091(11) -0.045(8)
C14' 0.053(6) 0.048(5) 0.058(6) 0.003(5) -0.001(5) -0.025(5)
C15' 0.047(5) 0.060(6) 0.047(5) -0.016(5) 0.012(4) -0.032(5)
C15 0.130(13) 0.051(7) 0.134(12) 0.041(8) -0.086(11) -0.060(8)
C16' 0.034(5) 0.060(6) 0.046(5) -0.021(5) 0.007(4) -0.018(4)
C16 0.074(7) 0.040(5) 0.056(6) 0.004(4) -0.023(5) -0.035(5)
C17 0.037(4) 0.032(4) 0.035(4) -0.002(3) -0.003(3) -0.013(3)
C17' 0.029(4) 0.042(5) 0.043(4) -0.018(4) 0.003(3) -0.010(4)
C18 0.033(4) 0.029(4) 0.034(4) -0.006(3) -0.005(3) -0.006(3)
C18' 0.028(4) 0.031(4) 0.030(4) -0.003(3) -0.002(3) -0.005(3)
C19' 0.044(5) 0.050(6) 0.060(6) -0.021(5) -0.020(4) -0.004(4)
C19 0.047(5) 0.045(5) 0.054(5) -0.024(4) 0.013(4) -0.021(4)
C20 0.049(6) 0.043(5) 0.069(6) -0.022(5) 0.001(5) -0.021(4)
C20' 0.042(5) 0.038(5) 0.060(6) 0.000(4) -0.014(4) 0.005(4)
C21 0.050(5) 0.038(5) 0.045(5) -0.018(4) -0.007(4) -0.006(4)
C21' 0.027(4) 0.051(5) 0.041(4) -0.001(4) -0.013(3) -0.004(4)
C22' 0.064(7) 0.058(7) 0.079(8) -0.019(6) -0.038(6) -0.005(6)
C22 0.044(5) 0.049(5) 0.051(5) -0.021(5) 0.007(4) -0.002(4)
C23 0.035(5) 0.047(5) 0.042(5) -0.018(4) 0.002(4) -0.010(4)
C23' 0.063(7) 0.041(5) 0.082(8) -0.011(5) -0.040(6) -0.004(5)
C24' 0.029(4) 0.029(4) 0.034(4) -0.003(3) -0.005(3) -0.008(3)
C24 0.027(4) 0.029(4) 0.030(4) -0.006(3) -0.002(3) -0.011(3)
C25' 0.038(4) 0.034(4) 0.035(4) -0.006(3) -0.001(3) -0.010(4)
C25 0.033(4) 0.047(5) 0.038(4) -0.002(4) -0.005(3) -0.014(4)
C26' 0.039(5) 0.052(5) 0.042(5) -0.019(4) 0.001(4) -0.013(4)
C26 0.037(5) 0.046(5) 0.041(4) 0.003(4) -0.001(4) -0.014(4)
C27' 0.041(5) 0.038(5) 0.058(6) -0.022(4) -0.002(4) -0.003(4)
C27 0.039(5) 0.041(5) 0.040(4) -0.005(4) 0.002(4) -0.020(4)
C28 0.025(4) 0.040(4) 0.037(4) -0.002(4) -0.002(3) -0.009(3)
C28' 0.051(5) 0.034(4) 0.052(5) -0.007(4) -0.009(4) -0.007(4)
C29 0.033(4) 0.028(4) 0.036(4) -0.003(3) -0.001(3) -0.005(3)
C29' 0.036(4) 0.035(4) 0.037(4) -0.007(3) -0.007(3) -0.010(4)
C30 0.038(7) 0.30(3) 0.091(10) 0.073(14) -0.028(7) -0.068(12)
C31 0.092(12) 0.120(14) 0.112(12) -0.006(10) -0.044(10) -0.029(10)
N1' 0.036(4) 0.031(3) 0.031(3) -0.006(3) -0.001(3) -0.011(3)
N1 0.029(3) 0.029(3) 0.031(3) -0.009(3) 0.001(3) -0.007(3)
O1' 0.026(3) 0.030(3) 0.038(3) -0.008(2) -0.002(2) -0.006(2)
O1 0.045(4) 0.064(4) 0.046(4) 0.010(3) 0.013(3) 0.019(3)
O2' 0.035(3) 0.040(3) 0.028(3) -0.006(2) -0.002(2) -0.011(2)
O2 0.039(3) 0.036(3) 0.034(3) 0.000(2) -0.001(2) -0.002(3)
O3 0.169(10) 0.033(4) 0.055(5) -0.006(3) -0.027(5) -0.027(5)
O3' 0.029(3) 0.039(3) 0.041(3) -0.007(2) -0.001(2) -0.009(2)
F1 0.161(8) 0.040(3) 0.071(4) 0.006(3) -0.021(5) 0.027(4)
F2 0.082(6) 0.123(7) 0.118(7) 0.011(6) -0.005(5) -0.045(5)
F3 0.146(7) 0.040(3) 0.055(4) -0.001(3) 0.030(4) 0.011(4)
F4 0.072(5) 0.200(11) 0.096(6) -0.070(7) 0.020(4) -0.058(6)
F5 0.099(5) 0.054(4) 0.044(3) -0.004(3) 0.019(3) 0.010(3)
F6 0.094(5) 0.059(4) 0.046(3) -0.015(3) -0.013(3) 0.013(3)
F7 0.076(4) 0.048(3) 0.045(3) -0.007(2) -0.014(3) -0.017(3)
F8 0.056(3) 0.045(3) 0.043(3) 0.002(2) -0.014(2) -0.023(2)
F9 0.038(3) 0.059(4) 0.086(4) 0.006(3) 0.005(3) -0.011(3)
F10 0.045(3) 0.050(3) 0.041(3) 0.007(2) -0.005(2) -0.015(2)
F11 0.039(3) 0.085(5) 0.077(4) 0.019(3) -0.002(3) -0.025(3)
F12 0.113(6) 0.063(4) 0.039(3) -0.006(3) -0.010(3) -0.037(4)
P1' 0.0243(9) 0.0266(9) 0.0260(8) -0.0056(7) 0.0008(7) -0.0062(7)
P1 0.0241(9) 0.0254(9) 0.0269(9) -0.0049(7) -0.0006(7) -0.0080(7)
P2' 0.0274(9) 0.0277(9) 0.0265(9) -0.0044(7) -0.0017(7) -0.0074(7)
P2 0.0256(9) 0.0257(9) 0.0283(9) -0.0062(7) 0.0000(7) -0.0071(7)
P3 0.0406(11) 0.0281(10) 0.0335(10) -0.0042(8) -0.0001(8) 0.0010(9)
P3' 0.0248(9) 0.0311(10) 0.0287(9) -0.0049(8) -0.0007(7) -0.0073(8)
Cl1 0.0847(17) 0.140(3) 0.0964(18) -0.0519(19) -0.0183(14) 0.0173(17)
Cl2 0.0847(17) 0.140(3) 0.0964(18) -0.0519(19) -0.0183(14) 0.0173(17)
Cl3 0.153(4) 0.101(3) 0.465(12) -0.029(5) 0.074(6) -0.030(3)
Cl4 0.153(4) 0.101(3) 0.465(12) -0.029(5) 0.074(6) -0.030(3)
Pd1 0.0222(3) 0.0247(3) 0.0258(3) -0.0055(2) -0.00070(19) -0.0057(2)
Sb1 0.0524(4) 0.0316(3) 0.0447(3) -0.0044(2) 0.0041(3) 0.0010(3)
Sb2 0.0309(3) 0.0416(3) 0.0310(3) 0.0015(2) -0.0052(2) -0.0161(2)

loop_
_atom_type_symbol
_atom_type_description
_atom_type_scat_dispersion_real
_atom_type_scat_dispersion_imag
_atom_type_scat_source
C C 0.0181 0.0091 'International Tables Vol C Tables 4.2.6.8 and 6.1.1.4'
H H 0.0000 0.0000 'International Tables Vol C Tables 4.2.6.8 and 6.1.1.4'
N N 0.0311 0.0180 'International Tables Vol C Tables 4.2.6.8 and 6.1.1.4'
O O 0.0492 0.0322 'International Tables Vol C Tables 4.2.6.8 and 6.1.1.4'
F F 0.0727 0.0534 'International Tables Vol C Tables 4.2.6.8 and 6.1.1.4'
P P 0.2955 0.4335 'International Tables Vol C Tables 4.2.6.8 and 6.1.1.4'
Cl Cl 0.3639 0.7018 'International Tables Vol C Tables 4.2.6.8 and 6.1.1.4'
Pd Pd 0.1215 3.9337 'International Tables Vol C Tables 4.2.6.8 and 6.1.1.4'
Sb Sb -0.0562 5.8946 'International Tables Vol C Tables 4.2.6.8 and 6.1.1.4'

loop_
_geom_angle_atom_site_label_1
_geom_angle_atom_site_label_2
_geom_angle_atom_site_label_3
_geom_angle
_geom_angle_site_symmetry_1
_geom_angle_site_symmetry_3
_geom_angle_publ_flag
P2 C1 P1 109.6(4) . . ?
P2' C1' P1' 117.9(4) . . ?
O2' C2' C3' 114.4(8) . . ?
O2 C2 C3 109.0(8) . . ?
O3 C4 C5 142(4) . . ?
O3' C4' C5' 109.0(8) . . ?
C7' C6' C11' 119.5(7) . . ?
C7' C6' P1' 120.1(6) . . ?
C11' C6' P1' 120.1(6) . . ?
C11 C6 C7 119.4(7) . . ?
C11 C6 P1 120.5(6) . . ?
C7 C6 P1 120.2(6) . . ?
C8 C7 C6 120.2(7) . . ?
C8' C7' C6' 119.7(7) . . ?
C9 C8 C7 119.8(8) . . ?
C9' C8' C7' 120.4(8) . . ?
C10 C9 C8 120.4(8) . . ?
C10' C9' C8' 120.5(8) . . ?
C9' C10' C11' 119.9(8) . . ?
C9 C10 C11 120.7(8) . . ?
C10 C11 C6 119.5(8) . . ?
C10' C11' C6' 119.9(7) . . ?
C13 C12 C17 119.7(7) . . ?
C13 C12 P1 120.0(6) . . ?
C17 C12 P1 120.3(6) . . ?
C17' C12' C13' 119.0(7) . . ?
C17' C12' P1' 123.6(6) . . ?
C13' C12' P1' 117.4(6) . . ?
C12' C13' C14' 120.1(8) . . ?
C14 C13 C12 119.7(9) . . ?
C15 C14 C13 121.2(11) . . ?
C15' C14' C13' 120.2(9) . . ?
C16' C15' C14' 119.0(8) . . ?
C14 C15 C16 120.0(10) . . ?
C15' C16' C17' 122.1(8) . . ?
C17 C16 C15 119.6(9) . . ?
C16 C17 C12 119.9(8) . . ?
C12' C17' C16' 119.7(9) . . ?
C23 C18 C19 119.7(8) . . ?
C23 C18 P2 119.6(6) . . ?
C19 C18 P2 120.6(6) . . ?
C19' C18' C23' 117.9(8) . . ?
C19' C18' P2' 120.3(6) . . ?
C23' C18' P2' 121.8(7) . . ?
C20' C19' C18' 121.7(9) . . ?
C18 C19 C20 120.2(8) . . ?
C21 C20 C19 120.1(9) . . ?
C19' C20' C21' 119.8(9) . . ?
C22 C21 C20 119.4(8) . . ?
C22' C21' C20' 120.3(8) . . ?
C21' C22' C23' 120.2(10) . . ?
C21 C22 C23 121.4(8) . . ?
C18 C23 C22 119.1(8) . . ?
C22' C23' C18' 120.0(10) . . ?
C25' C24' C29' 119.2(7) . . ?
C25' C24' P2' 121.6(6) . . ?
C29' C24' P2' 119.1(6) . . ?
C25 C24 C29 120.6(7) . . ?
C25 C24 P2 121.0(6) . . ?
C29 C24 P2 118.3(6) . . ?
C26' C25' C24' 120.5(8) . . ?
C26 C25 C24 119.5(8) . . ?
C27' C26' C25' 121.1(8) . . ?
C25 C26 C27 120.7(8) . . ?
C26' C27' C28' 119.1(8) . . ?
C26 C27 C28 120.1(8) . . ?
C27 C28 C29 120.2(8) . . ?
C29' C28' C27' 120.3(9) . . ?
C28 C29 C24 118.9(7) . . ?
C28' C29' C24' 119.8(8) . . ?
Cl3 C30 Cl4 99.1(14) . . ?
Cl2 C31 Cl1 117.3(11) . . ?
P3' N1' P2' 125.3(4) . . ?
P2 N1 P3 127.4(4) . . ?
P2 N1 Pd1 115.7(3) . . ?
P3 N1 Pd1 116.8(3) . . ?
P3' O1' Pd1 117.6(3) . . ?
C2' O2' P3' 124.8(6) . . ?
C2 O2 P3 120.5(5) . . ?
C4 O3 P3 151(2) . . ?
C4' O3' P3' 119.8(5) . . ?
C6' P1' C12' 108.6(4) . . ?
C6' P1' C1' 105.5(4) . . ?
C12' P1' C1' 101.4(3) . . ?
C6' P1' Pd1 117.2(2) . . ?
C12' P1' Pd1 111.1(3) . . ?
C1' P1' Pd1 111.7(3) . . ?
C12 P1 C6 106.2(4) . . ?
C12 P1 C1 107.0(3) . . ?
C6 P1 C1 103.7(3) . . ?
C12 P1 Pd1 111.9(3) . . ?
C6 P1 Pd1 124.2(2) . . ?
C1 P1 Pd1 102.3(2) . . ?
N1' P2' C24' 108.4(4) . . ?
N1' P2' C18' 114.3(4) . . ?
C24' P2' C18' 107.8(4) . . ?
N1' P2' C1' 113.2(3) . . ?
C24' P2' C1' 108.0(4) . . ?
C18' P2' C1' 104.9(4) . . ?
N1 P2 C24 113.1(3) . . ?
N1 P2 C18 113.7(3) . . ?
C24 P2 C18 107.1(4) . . ?
N1 P2 C1 104.7(3) . . ?
C24 P2 C1 108.7(3) . . ?
C18 P2 C1 109.5(4) . . ?
O1 P3 O3 113.0(6) . . ?
O1 P3 O2 114.5(4) . . ?
O3 P3 O2 105.1(4) . . ?
O1 P3 N1 116.3(4) . . ?
O3 P3 N1 105.4(4) . . ?
O2 P3 N1 101.1(3) . . ?
O1' P3' O3' 109.0(3) . . ?
O1' P3' O2' 106.5(3) . . ?
O3' P3' O2' 108.3(3) . . ?
O1' P3' N1' 117.4(3) . . ?
O3' P3' N1' 107.1(3) . . ?
O2' P3' N1' 108.3(3) . . ?
O1' Pd1 N1 91.4(2) . . ?
O1' Pd1 P1 170.13(15) . . ?
N1 Pd1 P1 81.02(18) . . ?
O1' Pd1 P1' 90.95(15) . . ?
N1 Pd1 P1' 171.61(18) . . ?
P1 Pd1 P1' 97.44(7) . . ?
F1 Sb1 F2 90.0(5) . . ?
F1 Sb1 F4 92.1(5) . . ?
F2 Sb1 F4 177.6(5) . . ?
F1 Sb1 F5 90.8(3) . . ?
F2 Sb1 F5 90.3(4) . . ?
F4 Sb1 F5 88.6(4) . . ?
F1 Sb1 F6 90.0(3) . . ?
F2 Sb1 F6 91.2(4) . . ?
F4 Sb1 F6 89.9(3) . . ?
F5 Sb1 F6 178.4(3) . . ?
F1 Sb1 F3 178.5(4) . . ?
F2 Sb1 F3 88.7(4) . . ?
F4 Sb1 F3 89.2(5) . . ?
F5 Sb1 F3 89.8(3) . . ?
F6 Sb1 F3 89.4(3) . . ?
F7 Sb2 F11 91.4(3) . . ?
F7 Sb2 F12 178.9(3) . . ?
F11 Sb2 F12 89.6(3) . . ?
F7 Sb2 F9 89.2(3) . . ?
F11 Sb2 F9 178.9(3) . . ?
F12 Sb2 F9 89.9(3) . . ?
F7 Sb2 F10 90.1(2) . . ?
F11 Sb2 F10 90.1(2) . . ?
F12 Sb2 F10 90.3(2) . . ?
F9 Sb2 F10 90.8(2) . . ?
F7 Sb2 F8 89.8(2) . . ?
F11 Sb2 F8 90.2(3) . . ?
F12 Sb2 F8 89.8(2) . . ?
F9 Sb2 F8 88.8(3) . . ?
F10 Sb2 F8 179.6(2) . . ?

loop_
_geom_bond_atom_site_label_1
_geom_bond_atom_site_label_2
_geom_bond_distance
_geom_bond_site_symmetry_2
_geom_bond_publ_flag
C1 P2 1.813(7) . ?
C1 P1 1.840(7) . ?
C1' P2' 1.826(7) . ?
C1' P1' 1.832(8) . ?
C2' O2' 1.434(11) . ?
C2' C3' 1.448(14) . ?
C2 O2 1.439(11) . ?
C2 C3 1.481(15) . ?
C4 O3 1.12(2) . ?
C4 C5 1.34(3) . ?
C4' O3' 1.463(11) . ?
C4' C5' 1.499(14) . ?
C6' C7' 1.395(11) . ?
C6' C11' 1.409(11) . ?
C6' P1' 1.794(8) . ?
C6 C11 1.401(10) . ?
C6 C7 1.401(11) . ?
C6 P1 1.806(7) . ?
C7 C8 1.387(11) . ?
C7' C8' 1.389(12) . ?
C8 C9 1.380(12) . ?
C8' C9' 1.387(13) . ?
C9 C10 1.379(13) . ?
C9' C10' 1.380(13) . ?
C10' C11' 1.393(12) . ?
C10 C11 1.383(12) . ?
C12 C13 1.391(12) . ?
C12 C17 1.398(12) . ?
C12 P1 1.804(8) . ?
C12' C17' 1.385(11) . ?
C12' C13' 1.389(12) . ?
C12' P1' 1.813(7) . ?
C13' C14' 1.400(13) . ?
C13 C14 1.382(14) . ?
C14 C15 1.365(17) . ?
C14' C15' 1.382(14) . ?
C15' C16' 1.357(14) . ?
C15 C16 1.398(15) . ?
C16' C17' 1.386(12) . ?
C16 C17 1.391(11) . ?
C18 C23 1.391(11) . ?
C18 C19 1.391(12) . ?
C18 P2 1.794(8) . ?
C18' C19' 1.379(13) . ?
C18' C23' 1.403(13) . ?
C18' P2' 1.804(8) . ?
C19' C20' 1.372(13) . ?
C19 C20 1.392(13) . ?
C20 C21 1.391(14) . ?
C20' C21' 1.379(14) . ?
C21 C22 1.366(14) . ?
C21' C22' 1.358(15) . ?
C22' C23' 1.399(14) . ?
C22 C23 1.402(13) . ?
C24' C25' 1.384(11) . ?
C24' C29' 1.395(11) . ?
C24' P2' 1.791(8) . ?
C24 C25 1.393(11) . ?
C24 C29 1.395(11) . ?
C24 P2 1.794(7) . ?
C25' C26' 1.382(12) . ?
C25 C26 1.369(12) . ?
C26' C27' 1.361(14) . ?
C26 C27 1.382(13) . ?
C27' C28' 1.405(14) . ?
C27 C28 1.385(12) . ?
C28 C29 1.390(11) . ?
C28' C29' 1.384(12) . ?
C30 Cl3 1.80(2) . ?
C30 Cl4 1.89(2) . ?
C31 Cl2 1.690(18) . ?
C31 Cl1 1.719(15) . ?
N1' P3' 1.578(7) . ?
N1' P2' 1.590(7) . ?
N1 P2 1.622(7) . ?
N1 P3 1.640(7) . ?
N1 Pd1 2.148(6) . ?
O1' P3' 1.502(5) . ?
O1' Pd1 2.100(5) . ?
O1 P3 1.464(7) . ?
O2' P3' 1.573(5) . ?
O2 P3 1.581(6) . ?
O3 P3 1.565(8) . ?
O3' P3' 1.566(6) . ?
F1 Sb1 1.845(6) . ?
F2 Sb1 1.846(8) . ?
F3 Sb1 1.879(6) . ?
F4 Sb1 1.849(8) . ?
F5 Sb1 1.865(6) . ?
F6 Sb1 1.874(6) . ?
F7 Sb2 1.857(5) . ?
F8 Sb2 1.891(5) . ?
F9 Sb2 1.876(5) . ?
F10 Sb2 1.884(5) . ?
F11 Sb2 1.865(6) . ?
F12 Sb2 1.874(6) . ?
P1' Pd1 2.2637(18) . ?
P1 Pd1 2.2397(19) . ?

loop_
_geom_torsion_atom_site_label_1
_geom_torsion_atom_site_label_2
_geom_torsion_atom_site_label_3
_geom_torsion_atom_site_label_4
_geom_torsion
_geom_torsion_site_symmetry_1
_geom_torsion_site_symmetry_2
_geom_torsion_site_symmetry_3
_geom_torsion_site_symmetry_4
_geom_torsion_publ_flag
C11 C6 C7 C8 -1.3(12) . . . . ?
P1 C6 C7 C8 177.7(6) . . . . ?
C11' C6' C7' C8' 2.2(12) . . . . ?
P1' C6' C7' C8' 176.5(6) . . . . ?
C6 C7 C8 C9 0.4(13) . . . . ?
C6' C7' C8' C9' -0.8(13) . . . . ?
C7 C8 C9 C10 -0.5(14) . . . . ?
C7' C8' C9' C10' -0.3(14) . . . . ?
C8' C9' C10' C11' -0.1(14) . . . . ?
C8 C9 C10 C11 1.5(14) . . . . ?
C9 C10 C11 C6 -2.4(13) . . . . ?
C7 C6 C11 C10 2.2(12) . . . . ?
P1 C6 C11 C10 -176.8(6) . . . . ?
C9' C10' C11' C6' 1.5(13) . . . . ?
C7' C6' C11' C10' -2.6(12) . . . . ?
P1' C6' C11' C10' -176.9(6) . . . . ?
C17' C12' C13' C14' -0.7(13) . . . . ?
P1' C12' C13' C14' 176.5(8) . . . . ?
C17 C12 C13 C14 1.0(18) . . . . ?
P1 C12 C13 C14 -177.1(12) . . . . ?
C12 C13 C14 C15 -1(3) . . . . ?
C12' C13' C14' C15' 0.1(15) . . . . ?
C13' C14' C15' C16' 0.8(15) . . . . ?
C13 C14 C15 C16 -1(3) . . . . ?
C14' C15' C16' C17' -1.1(14) . . . . ?
C14 C15 C16 C17 2(3) . . . . ?
C15 C16 C17 C12 -2.4(17) . . . . ?
C13 C12 C17 C16 0.8(13) . . . . ?
P1 C12 C17 C16 178.8(8) . . . . ?
C13' C12' C17' C16' 0.4(12) . . . . ?
P1' C12' C17' C16' -176.5(6) . . . . ?
C15' C16' C17' C12' 0.5(13) . . . . ?
C23' C18' C19' C20' 0.3(15) . . . . ?
P2' C18' C19' C20' -177.7(8) . . . . ?
C23 C18 C19 C20 -0.7(15) . . . . ?
P2 C18 C19 C20 175.3(8) . . . . ?
C18 C19 C20 C21 -0.4(16) . . . . ?
C18' C19' C20' C21' 3.3(16) . . . . ?
C19 C20 C21 C22 1.6(16) . . . . ?
C19' C20' C21' C22' -5.4(16) . . . . ?
C20' C21' C22' C23' 3.9(18) . . . . ?
C20 C21 C22 C23 -1.8(15) . . . . ?
C19 C18 C23 C22 0.5(14) . . . . ?
P2 C18 C23 C22 -175.5(7) . . . . ?
C21 C22 C23 C18 0.8(15) . . . . ?
C21' C22' C23' C18' 0(2) . . . . ?
C19' C18' C23' C22' -1.8(17) . . . . ?
P2' C18' C23' C22' 176.1(9) . . . . ?
C29' C24' C25' C26' 0.0(12) . . . . ?
P2' C24' C25' C26' 179.0(7) . . . . ?
C29 C24 C25 C26 0.0(12) . . . . ?
P2 C24 C25 C26 176.0(7) . . . . ?
C24' C25' C26' C27' 0.2(13) . . . . ?
C24 C25 C26 C27 -0.9(14) . . . . ?
C25' C26' C27' C28' -0.2(14) . . . . ?
C25 C26 C27 C28 1.3(14) . . . . ?
C26 C27 C28 C29 -0.8(13) . . . . ?
C26' C27' C28' C29' 0.0(14) . . . . ?
C27 C28 C29 C24 -0.1(12) . . . . ?
C25 C24 C29 C28 0.6(12) . . . . ?
P2 C24 C29 C28 -175.6(6) . . . . ?
C27' C28' C29' C24' 0.3(13) . . . . ?
C25' C24' C29' C28' -0.3(12) . . . . ?
P2' C24' C29' C28' -179.3(7) . . . . ?
C3' C2' O2' P3' -56.4(11) . . . . ?
C3 C2 O2 P3 -176.5(9) . . . . ?
C5 C4 O3 P3 -73(10) . . . . ?
C5' C4' O3' P3' 119.5(7) . . . . ?
C7' C6' P1' C12' 142.0(6) . . . . ?
C11' C6' P1' C12' -43.7(7) . . . . ?
C7' C6' P1' C1' -110.0(7) . . . . ?
C11' C6' P1' C1' 64.3(7) . . . . ?
C7' C6' P1' Pd1 15.1(7) . . . . ?
C11' C6' P1' Pd1 -170.6(5) . . . . ?
C17' C12' P1' C6' -17.8(8) . . . . ?
C13' C12' P1' C6' 165.2(7) . . . . ?
C17' C12' P1' C1' -128.7(7) . . . . ?
C13' C12' P1' C1' 54.3(7) . . . . ?
C17' C12' P1' Pd1 112.5(6) . . . . ?
C13' C12' P1' Pd1 -64.5(7) . . . . ?
P2' C1' P1' C6' 48.7(5) . . . . ?
P2' C1' P1' C12' 161.9(4) . . . . ?
P2' C1' P1' Pd1 -79.8(4) . . . . ?
C13 C12 P1 C6 121.6(8) . . . . ?
C17 C12 P1 C6 -56.4(7) . . . . ?
C13 C12 P1 C1 -128.1(8) . . . . ?
C17 C12 P1 C1 53.9(7) . . . . ?
C13 C12 P1 Pd1 -16.8(8) . . . . ?
C17 C12 P1 Pd1 165.1(6) . . . . ?
C11 C6 P1 C12 -23.9(7) . . . . ?
C7 C6 P1 C12 157.1(6) . . . . ?
C11 C6 P1 C1 -136.5(6) . . . . ?
C7 C6 P1 C1 44.5(7) . . . . ?
C11 C6 P1 Pd1 108.0(6) . . . . ?
C7 C6 P1 Pd1 -71.0(7) . . . . ?
P2 C1 P1 C12 81.0(5) . . . . ?
P2 C1 P1 C6 -167.0(4) . . . . ?
P2 C1 P1 Pd1 -36.8(4) . . . . ?
P3' N1' P2' C24' 166.1(5) . . . . ?
P3' N1' P2' C18' -73.7(6) . . . . ?
P3' N1' P2' C1' 46.3(6) . . . . ?
C25' C24' P2' N1' -174.8(7) . . . . ?
C29' C24' P2' N1' 4.2(8) . . . . ?
C25' C24' P2' C18' 61.1(7) . . . . ?
C29' C24' P2' C18' -120.0(7) . . . . ?
C25' C24' P2' C1' -51.8(8) . . . . ?
C29' C24' P2' C1' 127.1(6) . . . . ?
C19' C18' P2' N1' 71.4(8) . . . . ?
C23' C18' P2' N1' -106.4(9) . . . . ?
C19' C18' P2' C24' -168.0(7) . . . . ?
C23' C18' P2' C24' 14.1(9) . . . . ?
C19' C18' P2' C1' -53.1(8) . . . . ?
C23' C18' P2' C1' 129.0(8) . . . . ?
P1' C1' P2' N1' 37.7(6) . . . . ?
P1' C1' P2' C24' -82.3(5) . . . . ?
P1' C1' P2' C18' 162.9(4) . . . . ?
P3 N1 P2 C24 90.4(5) . . . . ?
Pd1 N1 P2 C24 -86.1(4) . . . . ?
P3 N1 P2 C18 -31.9(6) . . . . ?
Pd1 N1 P2 C18 151.6(4) . . . . ?
P3 N1 P2 C1 -151.4(5) . . . . ?
Pd1 N1 P2 C1 32.1(4) . . . . ?
C25 C24 P2 N1 155.9(6) . . . . ?
C29 C24 P2 N1 -28.0(7) . . . . ?
C25 C24 P2 C18 -78.1(7) . . . . ?
C29 C24 P2 C18 98.0(6) . . . . ?
C25 C24 P2 C1 40.2(7) . . . . ?
C29 C24 P2 C1 -143.7(6) . . . . ?
C23 C18 P2 N1 99.6(7) . . . . ?
C19 C18 P2 N1 -76.3(8) . . . . ?
C23 C18 P2 C24 -26.0(8) . . . . ?
C19 C18 P2 C24 158.1(7) . . . . ?
C23 C18 P2 C1 -143.7(7) . . . . ?
C19 C18 P2 C1 40.4(8) . . . . ?
P1 C1 P2 N1 5.7(5) . . . . ?
P1 C1 P2 C24 126.8(4) . . . . ?
P1 C1 P2 C18 -116.5(4) . . . . ?
C4 O3 P3 O1 -60(5) . . . . ?
C4 O3 P3 O2 65(5) . . . . ?
C4 O3 P3 N1 172(5) . . . . ?
C2 O2 P3 O1 24.8(8) . . . . ?
C2 O2 P3 O3 -99.8(8) . . . . ?
C2 O2 P3 N1 150.7(7) . . . . ?
P2 N1 P3 O1 -69.8(6) . . . . ?
Pd1 N1 P3 O1 106.7(5) . . . . ?
P2 N1 P3 O3 56.2(6) . . . . ?
Pd1 N1 P3 O3 -127.3(5) . . . . ?
P2 N1 P3 O2 165.5(5) . . . . ?
Pd1 N1 P3 O2 -18.0(4) . . . . ?
Pd1 O1' P3' O3' 159.3(3) . . . . ?
Pd1 O1' P3' O2' 42.7(4) . . . . ?
Pd1 O1' P3' N1' -78.7(4) . . . . ?
C4' O3' P3' O1' -45.1(7) . . . . ?
C4' O3' P3' O2' 70.3(7) . . . . ?
C4' O3' P3' N1' -173.1(6) . . . . ?
C2' O2' P3' O1' -162.6(7) . . . . ?
C2' O2' P3' O3' 80.4(7) . . . . ?
C2' O2' P3' N1' -35.5(7) . . . . ?
P2' N1' P3' O1' -26.9(7) . . . . ?
P2' N1' P3' O3' 96.0(5) . . . . ?
P2' N1' P3' O2' -147.4(5) . . . . ?
P3' O1' Pd1 N1 -109.8(3) . . . . ?
P3' O1' Pd1 P1 -70.1(10) . . . . ?
P3' O1' Pd1 P1' 78.2(3) . . . . ?
P2 N1 Pd1 O1' 126.3(4) . . . . ?
P3 N1 Pd1 O1' -50.6(4) . . . . ?
P2 N1 Pd1 P1 -47.4(3) . . . . ?
P3 N1 Pd1 P1 135.8(4) . . . . ?
P2 N1 Pd1 P1' -127.3(11) . . . . ?
P3 N1 Pd1 P1' 55.8(14) . . . . ?
C12 P1 Pd1 O1' -111.7(9) . . . . ?
C6 P1 Pd1 O1' 118.7(9) . . . . ?
C1 P1 Pd1 O1' 2.5(9) . . . . ?
C12 P1 Pd1 N1 -71.4(3) . . . . ?
C6 P1 Pd1 N1 159.0(3) . . . . ?
C1 P1 Pd1 N1 42.8(3) . . . . ?
C12 P1 Pd1 P1' 100.3(3) . . . . ?
C6 P1 Pd1 P1' -29.3(3) . . . . ?
C1 P1 Pd1 P1' -145.5(2) . . . . ?
C6' P1' Pd1 O1' -106.1(3) . . . . ?
C12' P1' Pd1 O1' 128.2(3) . . . . ?
C1' P1' Pd1 O1' 15.8(3) . . . . ?
C6' P1' Pd1 N1 147.5(13) . . . . ?
C12' P1' Pd1 N1 21.8(13) . . . . ?
C1' P1' Pd1 N1 -90.6(13) . . . . ?
C6' P1' Pd1 P1 68.7(3) . . . . ?
C12' P1' Pd1 P1 -57.0(3) . . . . ?
C1' P1' Pd1 P1 -169.4(3) . . . . ?
